data_9000945
loop_
_publ_author_name
'Johnson, M. L.'
'Burnham, C. W.'

_publ_section_title
;
 Crystal structure refinement of an arsenic-bearing argentian tetrahedrite
;
_journal_name_full 'American Mineralogist'
_journal_page_first 165
_journal_page_last 170
_journal_volume 70
_journal_year 1985
_chemical_formula_sum 'Ag2.118 As1.3 Cu7.68 Fe1.44 S13 Sb2.7'
_chemical_name_mineral Tetrahedrite
_space_group_IT_number 217
_symmetry_space_group_name_Hall 'I -4 2 3'
_symmetry_space_group_name_H-M 'I -4 3 m'
_cell_angle_alpha 90
_cell_angle_beta 90
_cell_angle_gamma 90
_cell_length_a 10.530
_cell_length_b 10.530
_cell_length_c 10.530
_cell_formula_units_Z 2
_cell_volume 1167.576
_database_code_amcsd 0000964
_exptl_crystal_density_diffrn 4.665
_cod_original_formula_sum 'Cu7.68 Fe1.44 Ag2.118 (Sb2.7 As1.3) S13'
_cod_database_code 9000945

loop_
_space_group_symop_operation_xyz
x,y,z
1/2+x,1/2+y,1/2+z
-z,x,-y
1/2-z,1/2+x,1/2-y
-y,z,-x
1/2-y,1/2+z,1/2-x
-x,y,-z
1/2-x,1/2+y,1/2-z
x,-z,-y
1/2+x,1/2-z,1/2-y
z,-y,-x
1/2+z,1/2-y,1/2-x
y,-x,-z
1/2+y,1/2-x,1/2-z
x,z,y
1/2+x,1/2+z,1/2+y
z,y,x
1/2+z,1/2+y,1/2+x
y,x,z
1/2+y,1/2+x,1/2+z
-z,-x,y
1/2-z,1/2-x,1/2+y
-y,-z,x
1/2-y,1/2-z,1/2+x
-x,-y,z
1/2-x,1/2-y,1/2+z
z,-x,-y
1/2+z,1/2-x,1/2-y
y,-z,-x
1/2+y,1/2-z,1/2-x
x,-y,-z
1/2+x,1/2-y,1/2-z
-x,z,-y
1/2-x,1/2+z,1/2-y
-z,y,-x
1/2-z,1/2+y,1/2-x
-y,x,-z
1/2-y,1/2+x,1/2-z
-x,-z,y
1/2-x,1/2-z,1/2+y
-z,-y,x
1/2-z,1/2-y,1/2+x
-y,-x,z
1/2-y,1/2-x,1/2+z
z,x,y
1/2+z,1/2+x,1/2+y
y,z,x
1/2+y,1/2+z,1/2+x

loop_
_atom_site_aniso_label
_atom_site_aniso_U_11
_atom_site_aniso_U_22
_atom_site_aniso_U_33
_atom_site_aniso_U_12
_atom_site_aniso_U_13
_atom_site_aniso_U_23
Cu1 0.02752 0.00899 0.00899 0.00000 0.00000 0.00000
Fe1 0.02752 0.00899 0.00899 0.00000 0.00000 0.00000
Cu2 0.05673 0.06853 0.06853 0.00000 0.00000 -0.03820
Ag2 0.05673 0.06853 0.06853 0.00000 0.00000 -0.03820
Sb 0.01292 0.01292 0.01292 -0.00225 -0.00225 -0.00225
As 0.01292 0.01292 0.01292 -0.00225 -0.00225 -0.00225
S1 0.03707 0.03707 0.02191 0.01685 -0.00618 -0.00618

loop_
_atom_site_label
_atom_site_fract_x
_atom_site_fract_y
_atom_site_fract_z
_atom_site_occupancy
_atom_site_U_iso_or_equiv
Cu1 0.25000 0.50000 0.00000 0.63300 ?
Fe1 0.25000 0.50000 0.00000 0.24000 ?
Cu2 0.21600 0.00000 0.00000 0.64700 ?
Ag2 0.21600 0.00000 0.00000 0.35300 ?
Sb 0.26830 0.26830 0.26830 0.67500 ?
As 0.26830 0.26830 0.26830 0.32500 ?
S1 0.12380 0.12380 0.36610 1.00000 ?
S2 0.00000 0.00000 0.00000 1.00000 0.06586

loop_
_cod_related_entry_id
_cod_related_entry_database
_cod_related_entry_code
1 AMCSD 0000964
